data_7160899
loop_
_publ_author_name
'Kameshwaran, Chinnagounder'
'Nawaz Khan, Fazlur-Rahman'

_publ_section_title
;
 Ruthenium-Catalyzed Late-Stage C--H Alkenylation of
 N-arylpyridazino[4,5-b] quinolin-1(2H)-ones
;
_journal_name_full 'Organic &amp; Biomolecular Chemistry'
_journal_paper_doi 10.1039/D5OB01511A
_journal_year 2025
_chemical_formula_moiety 'C23 H13 Br F N3 O, C H Cl3'
_chemical_formula_sum 'C24 H14 Br Cl3 F N3 O'
_chemical_formula_weight 565.64
_space_group_crystal_system triclinic
_space_group_IT_number 2
_space_group_name_Hall '-P 1'
_space_group_name_H-M_alt 'P -1'
_atom_sites_solution_hydrogens geom
_audit_creation_method SHELXL-2019/1
_audit_update_record
;
2024-10-02 deposited with the CCDC.	2025-11-28 downloaded from the CCDC.
;
_cell_angle_alpha 92.854(4)
_cell_angle_beta 99.122(4)
_cell_angle_gamma 92.843(4)
_cell_formula_units_Z 2
_cell_length_a 9.9616(9)
_cell_length_b 10.8396(10)
_cell_length_c 11.1734(10)
_cell_measurement_reflns_used 6892
_cell_measurement_temperature 300(2)
_cell_measurement_theta_max 22.24
_cell_measurement_theta_min 2.55
_cell_volume 1187.74(19)
_computing_cell_refinement 'Bruker APEX4/SAINT'
_computing_data_collection 'Bruker APEX4'
_computing_data_reduction 'Bruker APEX4/SAINT'
_computing_molecular_graphics 'Bruker SHELXTL'
_computing_publication_material 'Bruker SHELXTL'
_computing_structure_refinement 'SHELXL-2019/1 (Sheldrick, 2019)'
_computing_structure_solution 'SHELXL-2019/1 (Sheldrick, 2019)'
_diffrn_ambient_temperature 300(2)
_diffrn_measured_fraction_theta_full 1.000
_diffrn_measured_fraction_theta_max 0.998
_diffrn_measurement_device_type 'Bruker D8 QUEST diffractometer with PHOTON II detector'
_diffrn_measurement_method '\f and \w scans'
_diffrn_radiation_type MoK\a
_diffrn_radiation_wavelength 0.71073
_diffrn_reflns_av_R_equivalents 0.0790
_diffrn_reflns_av_unetI/netI 0.0767
_diffrn_reflns_Laue_measured_fraction_full 1.000
_diffrn_reflns_Laue_measured_fraction_max 0.998
_diffrn_reflns_limit_h_max 12
_diffrn_reflns_limit_h_min -12
_diffrn_reflns_limit_k_max 13
_diffrn_reflns_limit_k_min -13
_diffrn_reflns_limit_l_max 14
_diffrn_reflns_limit_l_min -14
_diffrn_reflns_number 31645
_diffrn_reflns_point_group_measured_fraction_full 1.000
_diffrn_reflns_point_group_measured_fraction_max 0.998
_diffrn_reflns_theta_full 25.242
_diffrn_reflns_theta_max 27.180
_diffrn_reflns_theta_min 1.849
_diffrn_source 'i-mu-s microfocus source'
_exptl_absorpt_coefficient_mu 2.098
_exptl_absorpt_correction_T_max 0.7455
_exptl_absorpt_correction_T_min 0.5746
_exptl_absorpt_correction_type multi-scan
_exptl_absorpt_process_details 'SADABS (BRUKER)'
_exptl_crystal_colour white
_exptl_crystal_density_diffrn 1.582
_exptl_crystal_description block
_exptl_crystal_F_000 564
_exptl_crystal_size_max 0.350
_exptl_crystal_size_mid 0.210
_exptl_crystal_size_min 0.062
_refine_diff_density_max 2.469
_refine_diff_density_min -0.793
_refine_diff_density_rms 0.137
_refine_ls_extinction_coef 0.021(5)
_refine_ls_extinction_expression Fc^*^=kFc[1+0.001xFc^2^\l^3^/sin(2\q)]^-1/4^
_refine_ls_extinction_method 'SHELXL-2019/1 (Sheldrick 2019)'
_refine_ls_goodness_of_fit_ref 1.050
_refine_ls_hydrogen_treatment constr
_refine_ls_matrix_type full
_refine_ls_number_parameters 299
_refine_ls_number_reflns 5289
_refine_ls_number_restraints 3
_refine_ls_restrained_S_all 1.050
_refine_ls_R_factor_all 0.1716
_refine_ls_R_factor_gt 0.0888
_refine_ls_shift/su_max 0.051
_refine_ls_shift/su_mean 0.007
_refine_ls_structure_factor_coef Fsqd
_refine_ls_weighting_details 'w=1/[\s^2^(Fo^2^)+(0.1656P)^2^+0.6067P] where P=(Fo^2^+2Fc^2^)/3'
_refine_ls_weighting_scheme calc
_refine_ls_wR_factor_gt 0.2472
_refine_ls_wR_factor_ref 0.2954
_reflns_Friedel_coverage 0.000
_reflns_number_gt 2691
_reflns_number_total 5289
_reflns_threshold_expression 'I > 2\s(I)'
_cod_data_source_file d5ob01511a2.cif
_cod_data_source_block CKCY_2_270724_0m_a
_cod_database_code 7160899
_shelx_shelxl_version_number 2019/1
_shelx_space_group_comment
;
The symmetry employed for this shelxl refinement is uniquely defined
by the following loop, which should always be used as a source of
symmetry information in preference to the above space-group names.
They are only intended as comments.
;
_shelx_estimated_absorpt_t_min 0.527
_shelx_estimated_absorpt_t_max 0.881

loop_
_space_group_symop_operation_xyz
'x, y, z'
'-x, -y, -z'

loop_
_atom_site_label
_atom_site_type_symbol
_atom_site_fract_x
_atom_site_fract_y
_atom_site_fract_z
_atom_site_U_iso_or_equiv
_atom_site_adp_type
_atom_site_occupancy
_atom_site_site_symmetry_order
_atom_site_calc_flag
_atom_site_refinement_flags_posn
_atom_site_refinement_flags_adp
_atom_site_refinement_flags_occupancy
_atom_site_disorder_assembly
_atom_site_disorder_group
Br1 Br 0.00681(8) 0.20154(7) 0.14492(7) 0.0907(5) Uani 1 1 d . . . . .
Cl1 Cl 0.6180(6) 0.0321(3) 0.1836(4) 0.206(2) Uani 1 1 d . . . . .
Cl2 Cl 0.5879(4) 0.1113(3) 0.4236(4) 0.1673(15) Uani 1 1 d . . . . .
Cl4 Cl 0.8085(5) -0.0304(4) 0.3872(6) 0.207(2) Uani 1 1 d . . . . .
F2 F 0.4509(4) 0.3595(5) 0.4289(4) 0.1087(16) Uani 1 1 d . . . . .
O2 O 0.4558(4) 0.2805(4) 0.6537(4) 0.0601(10) Uani 1 1 d . . . . .
N1 N 0.5136(5) 0.6585(4) 0.9034(5) 0.0564(12) Uani 1 1 d . . . . .
N2 N 0.3261(4) 0.4434(4) 0.6133(4) 0.0492(11) Uani 1 1 d . . . . .
N3 N 0.2744(5) 0.5549(5) 0.6437(5) 0.0610(13) Uani 1 1 d . . . . .
C1 C 0.6411(13) -0.0077(8) 0.3376(12) 0.136(4) Uani 1 1 d . . . . .
H1 H 0.586139 -0.083708 0.344524 0.164 Uiso 1 1 calc R U . . .
C2 C 0.6969(5) 0.5149(5) 0.9451(5) 0.0494(13) Uani 1 1 d . . . . .
C3 C 0.6324(6) 0.6274(5) 0.9712(5) 0.0533(14) Uani 1 1 d . . . . .
C4 C 0.6935(7) 0.7083(6) 1.0664(6) 0.0656(17) Uani 1 1 d . . . . .
H4 H 0.652896 0.781757 1.081262 0.079 Uiso 1 1 calc R U . . .
C5 C 0.8112(7) 0.6833(7) 1.1388(6) 0.0737(18) Uani 1 1 d . . . . .
H5 H 0.848895 0.737210 1.204192 0.088 Uiso 1 1 calc R U . . .
C6 C 0.8748(7) 0.5741(8) 1.1125(6) 0.077(2) Uani 1 1 d . . . . .
H6 H 0.956555 0.557670 1.160186 0.093 Uiso 1 1 calc R U . . .
C7 C 0.8201(6) 0.4920(6) 1.0193(6) 0.0618(15) Uani 1 1 d . . . . .
H7 H 0.864242 0.420452 1.004668 0.074 Uiso 1 1 calc R U . . .
C8 C 0.6332(5) 0.4331(5) 0.8468(5) 0.0468(12) Uani 1 1 d . . . . .
C9 C 0.5110(5) 0.4671(5) 0.7815(5) 0.0437(12) Uani 1 1 d . . . . .
C10 C 0.4586(5) 0.5801(5) 0.8118(5) 0.0491(13) Uani 1 1 d . . . . .
C11 C 0.4338(5) 0.3879(5) 0.6803(5) 0.0466(13) Uani 1 1 d . . . . .
C12 C 0.3373(6) 0.6165(6) 0.7387(6) 0.0600(15) Uani 1 1 d . . . . .
H12 H 0.301681 0.690095 0.761829 0.072 Uiso 1 1 calc R U . . .
C13 C 0.7005(5) 0.3199(5) 0.8164(5) 0.0523(14) Uani 1 1 d . . . . .
C14 C 0.7695(6) 0.3138(7) 0.7167(6) 0.0673(17) Uani 1 1 d . . . . .
H14 H 0.770521 0.380976 0.668173 0.081 Uiso 1 1 calc R U . . .
C15 C 0.8345(7) 0.2127(7) 0.6894(8) 0.081(2) Uani 1 1 d . . . . .
H15 H 0.880684 0.210129 0.623294 0.097 Uiso 1 1 calc R U . . .
C16 C 0.8314(9) 0.1135(8) 0.7609(10) 0.097(3) Uani 1 1 d . . . . .
H16 H 0.872966 0.042344 0.739938 0.117 Uiso 1 1 calc R U . . .
C17 C 0.7715(9) 0.1153(7) 0.8584(8) 0.083(2) Uani 1 1 d . . . . .
H17 H 0.776261 0.048378 0.907622 0.100 Uiso 1 1 calc R U . . .
C18 C 0.7008(7) 0.2185(6) 0.8873(6) 0.0664(17) Uani 1 1 d . . . . .
H18 H 0.654560 0.219002 0.953364 0.080 Uiso 1 1 calc R U . . .
C19 C 0.2513(5) 0.3802(5) 0.5063(5) 0.0501(13) Uani 1 1 d . . . . .
C20 C 0.1091(6) 0.3621(6) 0.4911(6) 0.0639(16) Uani 1 1 d . . . . .
H20 H 0.063257 0.386555 0.553857 0.077 Uiso 1 1 calc R U . . .
C21 C 0.0372(6) 0.3091(6) 0.3853(6) 0.0660(17) Uani 1 1 d . . . . .
H21 H -0.057247 0.298554 0.375262 0.079 Uiso 1 1 calc R U . . .
C22 C 0.1055(6) 0.2717(6) 0.2945(6) 0.0626(16) Uani 1 1 d . . . . .
C23 C 0.2458(6) 0.2834(6) 0.3074(6) 0.0624(16) Uani 1 1 d . . . . .
H23 H 0.291783 0.254341 0.246420 0.075 Uiso 1 1 calc R U . . .
C24 C 0.3147(7) 0.3395(6) 0.4136(6) 0.0603(14) Uani 1 1 d . . . . .

loop_
_atom_site_aniso_label
_atom_site_aniso_U_11
_atom_site_aniso_U_22
_atom_site_aniso_U_33
_atom_site_aniso_U_23
_atom_site_aniso_U_13
_atom_site_aniso_U_12
Br1 0.0966(7) 0.0885(7) 0.0746(6) 0.0000(4) -0.0257(4) 0.0139(4)
Cl1 0.353(7) 0.096(2) 0.171(3) -0.004(2) 0.065(4) -0.032(3)
Cl2 0.227(4) 0.0960(19) 0.202(3) 0.004(2) 0.103(3) 0.021(2)
Cl4 0.171(3) 0.139(3) 0.313(6) -0.026(3) 0.052(4) 0.023(3)
F2 0.069(2) 0.148(4) 0.110(3) 0.005(3) 0.020(2) -0.006(2)
O2 0.056(2) 0.044(2) 0.075(3) 0.0021(19) -0.0073(19) 0.0094(18)
N1 0.054(3) 0.046(3) 0.071(3) 0.002(2) 0.016(2) 0.003(2)
N2 0.041(2) 0.048(3) 0.058(3) 0.006(2) 0.002(2) 0.012(2)
N3 0.057(3) 0.051(3) 0.076(3) 0.011(3) 0.007(3) 0.018(2)
C1 0.167(11) 0.055(5) 0.200(12) -0.004(6) 0.081(9) -0.021(6)
C2 0.050(3) 0.049(3) 0.050(3) 0.004(2) 0.010(2) 0.001(3)
C3 0.049(3) 0.058(3) 0.053(3) 0.003(3) 0.012(3) -0.003(3)
C4 0.076(4) 0.057(4) 0.065(4) -0.012(3) 0.022(3) -0.003(3)
C5 0.070(4) 0.075(5) 0.071(4) -0.016(4) 0.005(4) -0.004(4)
C6 0.060(4) 0.108(6) 0.060(4) -0.001(4) 0.000(3) -0.001(4)
C7 0.054(3) 0.072(4) 0.057(4) 0.002(3) 0.003(3) 0.005(3)
C8 0.043(3) 0.045(3) 0.052(3) 0.006(2) 0.010(2) 0.002(2)
C9 0.044(3) 0.039(3) 0.050(3) 0.007(2) 0.010(2) 0.004(2)
C10 0.044(3) 0.043(3) 0.062(3) 0.010(3) 0.014(3) 0.003(2)
C11 0.044(3) 0.049(3) 0.048(3) 0.013(2) 0.006(2) 0.004(2)
C12 0.058(4) 0.047(3) 0.074(4) 0.004(3) 0.005(3) 0.013(3)
C13 0.043(3) 0.049(3) 0.060(3) 0.006(3) -0.008(3) 0.006(2)
C14 0.063(4) 0.072(4) 0.069(4) -0.001(3) 0.017(3) 0.005(3)
C15 0.072(5) 0.076(5) 0.097(5) -0.014(4) 0.027(4) 0.014(4)
C16 0.087(6) 0.076(6) 0.126(8) -0.023(5) 0.007(5) 0.035(4)
C17 0.099(5) 0.065(5) 0.086(5) 0.009(4) 0.009(5) 0.028(4)
C18 0.071(4) 0.060(4) 0.068(4) 0.006(3) 0.004(3) 0.019(3)
C19 0.046(3) 0.051(3) 0.054(3) 0.015(3) 0.005(3) 0.010(2)
C20 0.048(3) 0.072(4) 0.069(4) 0.009(3) -0.001(3) 0.011(3)
C21 0.043(3) 0.075(4) 0.078(4) 0.006(3) 0.001(3) 0.011(3)
C22 0.063(4) 0.059(4) 0.062(4) 0.014(3) -0.006(3) 0.012(3)
C23 0.063(4) 0.070(4) 0.057(4) 0.015(3) 0.014(3) 0.010(3)
C24 0.066(2) 0.055(3) 0.064(4) 0.016(3) 0.016(2) 0.005(2)

loop_
_atom_type_symbol
_atom_type_description
_atom_type_scat_dispersion_real
_atom_type_scat_dispersion_imag
_atom_type_scat_source
C C 0.0033 0.0016 'International Tables Vol C Tables 4.2.6.8 and 6.1.1.4'
H H 0.0000 0.0000 'International Tables Vol C Tables 4.2.6.8 and 6.1.1.4'
Br Br -0.2901 2.4595 'International Tables Vol C Tables 4.2.6.8 and 6.1.1.4'
F F 0.0171 0.0103 'International Tables Vol C Tables 4.2.6.8 and 6.1.1.4'
N N 0.0061 0.0033 'International Tables Vol C Tables 4.2.6.8 and 6.1.1.4'
O O 0.0106 0.0060 'International Tables Vol C Tables 4.2.6.8 and 6.1.1.4'
Cl Cl 0.1484 0.1585 'International Tables Vol C Tables 4.2.6.8 and 6.1.1.4'

loop_
_geom_angle_atom_site_label_1
_geom_angle_atom_site_label_2
_geom_angle_atom_site_label_3
_geom_angle
_geom_angle_site_symmetry_1
_geom_angle_site_symmetry_3
_geom_angle_publ_flag
C10 N1 C3 117.0(5) . . ?
N3 N2 C11 126.2(5) . . ?
N3 N2 C19 113.7(4) . . ?
C11 N2 C19 119.9(4) . . ?
C12 N3 N2 116.9(5) . . ?
Cl2 C1 Cl4 110.2(7) . . ?
Cl2 C1 Cl1 108.4(6) . . ?
Cl4 C1 Cl1 110.1(6) . . ?
Cl2 C1 H1 109.4 . . ?
Cl4 C1 H1 109.4 . . ?
Cl1 C1 H1 109.4 . . ?
C7 C2 C8 123.5(5) . . ?
C7 C2 C3 117.9(5) . . ?
C8 C2 C3 118.7(5) . . ?
N1 C3 C4 118.4(6) . . ?
N1 C3 C2 122.2(5) . . ?
C4 C3 C2 119.4(5) . . ?
C5 C4 C3 121.9(6) . . ?
C5 C4 H4 119.1 . . ?
C3 C4 H4 119.1 . . ?
C4 C5 C6 118.6(6) . . ?
C4 C5 H5 120.7 . . ?
C6 C5 H5 120.7 . . ?
C7 C6 C5 121.9(7) . . ?
C7 C6 H6 119.0 . . ?
C5 C6 H6 119.0 . . ?
C6 C7 C2 120.2(6) . . ?
C6 C7 H7 119.9 . . ?
C2 C7 H7 119.9 . . ?
C9 C8 C2 117.3(5) . . ?
C9 C8 C13 123.4(5) . . ?
C2 C8 C13 119.2(5) . . ?
C8 C9 C10 119.7(5) . . ?
C8 C9 C11 122.1(5) . . ?
C10 C9 C11 118.2(5) . . ?
N1 C10 C9 125.1(5) . . ?
N1 C10 C12 116.3(5) . . ?
C9 C10 C12 118.7(5) . . ?
O2 C11 N2 119.6(5) . . ?
O2 C11 C9 125.8(5) . . ?
N2 C11 C9 114.6(5) . . ?
N3 C12 C10 124.6(6) . . ?
N3 C12 H12 117.7 . . ?
C10 C12 H12 117.7 . . ?
C18 C13 C14 118.1(5) . . ?
C18 C13 C8 121.3(5) . . ?
C14 C13 C8 120.6(5) . . ?
C15 C14 C13 121.4(7) . . ?
C15 C14 H14 119.3 . . ?
C13 C14 H14 119.3 . . ?
C14 C15 C16 118.8(7) . . ?
C14 C15 H15 120.6 . . ?
C16 C15 H15 120.6 . . ?
C17 C16 C15 122.4(7) . . ?
C17 C16 H16 118.8 . . ?
C15 C16 H16 118.8 . . ?
C16 C17 C18 119.7(7) . . ?
C16 C17 H17 120.2 . . ?
C18 C17 H17 120.2 . . ?
C13 C18 C17 119.3(6) . . ?
C13 C18 H18 120.3 . . ?
C17 C18 H18 120.3 . . ?
C24 C19 C20 117.7(6) . . ?
C24 C19 N2 121.3(5) . . ?
C20 C19 N2 121.0(5) . . ?
C21 C20 C19 120.8(6) . . ?
C21 C20 H20 119.6 . . ?
C19 C20 H20 119.6 . . ?
C20 C21 C22 119.2(6) . . ?
C20 C21 H21 120.4 . . ?
C22 C21 H21 120.4 . . ?
C21 C22 C23 121.9(6) . . ?
C21 C22 Br1 119.8(5) . . ?
C23 C22 Br1 118.3(5) . . ?
C24 C23 C22 117.4(6) . . ?
C24 C23 H23 121.3 . . ?
C22 C23 H23 121.3 . . ?
F2 C24 C19 116.8(6) . . ?
F2 C24 C23 120.1(6) . . ?
C19 C24 C23 123.0(6) . . ?

loop_
_geom_bond_atom_site_label_1
_geom_bond_atom_site_label_2
_geom_bond_distance
_geom_bond_site_symmetry_2
_geom_bond_publ_flag
Br1 C22 1.902(6) . ?
Cl1 C1 1.778(14) . ?
Cl2 C1 1.724(10) . ?
Cl4 C1 1.705(13) . ?
F2 C24 1.346(8) . ?
O2 C11 1.226(7) . ?
N1 C10 1.326(8) . ?
N1 C3 1.367(7) . ?
N2 N3 1.386(6) . ?
N2 C11 1.388(6) . ?
N2 C19 1.428(7) . ?
N3 C12 1.282(8) . ?
C1 H1 0.9800 . ?
C2 C7 1.409(8) . ?
C2 C8 1.422(8) . ?
C2 C3 1.445(8) . ?
C3 C4 1.385(9) . ?
C4 C5 1.363(10) . ?
C4 H4 0.9300 . ?
C5 C6 1.410(11) . ?
C5 H5 0.9300 . ?
C6 C7 1.361(10) . ?
C6 H6 0.9300 . ?
C7 H7 0.9300 . ?
C8 C9 1.392(7) . ?
C8 C13 1.478(8) . ?
C9 C10 1.402(7) . ?
C9 C11 1.473(8) . ?
C10 C12 1.432(8) . ?
C12 H12 0.9300 . ?
C13 C18 1.386(8) . ?
C13 C14 1.399(9) . ?
C14 C15 1.346(9) . ?
C14 H14 0.9300 . ?
C15 C16 1.374(12) . ?
C15 H15 0.9300 . ?
C16 C17 1.322(12) . ?
C16 H16 0.9300 . ?
C17 C18 1.403(9) . ?
C17 H17 0.9300 . ?
C18 H18 0.9300 . ?
C19 C24 1.363(8) . ?
C19 C20 1.402(8) . ?
C20 C21 1.366(9) . ?
C20 H20 0.9300 . ?
C21 C22 1.365(9) . ?
C21 H21 0.9300 . ?
C22 C23 1.381(8) . ?
C23 C24 1.370(9) . ?
C23 H23 0.9300 . ?

loop_
_geom_hbond_atom_site_label_D
_geom_hbond_atom_site_label_H
_geom_hbond_atom_site_label_A
_geom_hbond_distance_DH
_geom_hbond_distance_HA
_geom_hbond_distance_DA
_geom_hbond_angle_DHA
_geom_hbond_site_symmetry_A
_geom_hbond_publ_flag
C1 H1 O2 0.98 2.15 3.076(9) 156.0 2_656 yes
C4 H4 Cl1 0.93 2.95 3.836(8) 160.0 1_566 yes

loop_
_geom_torsion_atom_site_label_1
_geom_torsion_atom_site_label_2
_geom_torsion_atom_site_label_3
_geom_torsion_atom_site_label_4
_geom_torsion
_geom_torsion_site_symmetry_1
_geom_torsion_site_symmetry_2
_geom_torsion_site_symmetry_3
_geom_torsion_site_symmetry_4
_geom_torsion_publ_flag
C11 N2 N3 C12 4.7(8) . . . . ?
C19 N2 N3 C12 -179.7(5) . . . . ?
C10 N1 C3 C4 179.0(5) . . . . ?
C10 N1 C3 C2 0.4(8) . . . . ?
C7 C2 C3 N1 179.2(5) . . . . ?
C8 C2 C3 N1 -1.0(8) . . . . ?
C7 C2 C3 C4 0.5(8) . . . . ?
C8 C2 C3 C4 -179.7(5) . . . . ?
N1 C3 C4 C5 179.4(6) . . . . ?
C2 C3 C4 C5 -1.9(9) . . . . ?
C3 C4 C5 C6 2.5(10) . . . . ?
C4 C5 C6 C7 -1.8(11) . . . . ?
C5 C6 C7 C2 0.4(10) . . . . ?
C8 C2 C7 C6 -179.6(6) . . . . ?
C3 C2 C7 C6 0.2(9) . . . . ?
C7 C2 C8 C9 179.6(5) . . . . ?
C3 C2 C8 C9 -0.2(7) . . . . ?
C7 C2 C8 C13 -2.4(8) . . . . ?
C3 C2 C8 C13 177.9(5) . . . . ?
C2 C8 C9 C10 2.1(7) . . . . ?
C13 C8 C9 C10 -175.9(5) . . . . ?
C2 C8 C9 C11 -178.1(4) . . . . ?
C13 C8 C9 C11 3.9(8) . . . . ?
C3 N1 C10 C9 1.7(8) . . . . ?
C3 N1 C10 C12 -177.5(5) . . . . ?
C8 C9 C10 N1 -3.0(8) . . . . ?
C11 C9 C10 N1 177.2(5) . . . . ?
C8 C9 C10 C12 176.2(5) . . . . ?
C11 C9 C10 C12 -3.6(7) . . . . ?
N3 N2 C11 O2 168.4(5) . . . . ?
C19 N2 C11 O2 -6.9(7) . . . . ?
N3 N2 C11 C9 -10.3(7) . . . . ?
C19 N2 C11 C9 174.3(4) . . . . ?
C8 C9 C11 O2 10.8(8) . . . . ?
C10 C9 C11 O2 -169.4(5) . . . . ?
C8 C9 C11 N2 -170.6(4) . . . . ?
C10 C9 C11 N2 9.3(7) . . . . ?
N2 N3 C12 C10 2.3(9) . . . . ?
N1 C10 C12 N3 176.7(5) . . . . ?
C9 C10 C12 N3 -2.6(9) . . . . ?
C9 C8 C13 C18 -106.9(7) . . . . ?
C2 C8 C13 C18 75.1(7) . . . . ?
C9 C8 C13 C14 75.0(7) . . . . ?
C2 C8 C13 C14 -103.0(6) . . . . ?
C18 C13 C14 C15 0.1(10) . . . . ?
C8 C13 C14 C15 178.2(6) . . . . ?
C13 C14 C15 C16 0.6(11) . . . . ?
C14 C15 C16 C17 -2.7(13) . . . . ?
C15 C16 C17 C18 4.0(13) . . . . ?
C14 C13 C18 C17 1.2(9) . . . . ?
C8 C13 C18 C17 -177.0(6) . . . . ?
C16 C17 C18 C13 -3.2(11) . . . . ?
N3 N2 C19 C24 128.3(5) . . . . ?
C11 N2 C19 C24 -55.9(7) . . . . ?
N3 N2 C19 C20 -49.3(7) . . . . ?
C11 N2 C19 C20 126.6(6) . . . . ?
C24 C19 C20 C21 -2.1(9) . . . . ?
N2 C19 C20 C21 175.6(5) . . . . ?
C19 C20 C21 C22 1.1(9) . . . . ?
C20 C21 C22 C23 1.5(9) . . . . ?
C20 C21 C22 Br1 -178.4(5) . . . . ?
C21 C22 C23 C24 -2.9(9) . . . . ?
Br1 C22 C23 C24 177.0(4) . . . . ?
C20 C19 C24 F2 178.9(5) . . . . ?
N2 C19 C24 F2 1.3(8) . . . . ?
C20 C19 C24 C23 0.6(8) . . . . ?
N2 C19 C24 C23 -177.1(5) . . . . ?
C22 C23 C24 F2 -176.4(6) . . . . ?
C22 C23 C24 C19 1.8(9) . . . . ?
